data_8101575
loop_
_publ_author_name
'Ramos Silva, M.'
'Matos Beja, A.'
'Paix\~ao, J. A.'
'Alte da Veiga, L.'
'Martin-Gil, J.'

_publ_section_title
;
Crystal structure of betainium hexafluorotantalum(IV) dihydrate, 
(C~5~H~12~NO~2~)~2~TaF~6~ &#x00B7; 2H~2~O
;
_journal_issue 4
_journal_name_full 'Zeitschrift f\"ur Kristallographie - New Crystal Structures'
_journal_page_first 477
_journal_page_last 478
_journal_volume 214
_journal_year 1999
_chemical_formula_moiety '(C5 H12 N O2 1+)2, Ta1 F6 1-, 2(H2 O)'
_chemical_formula_sum 'C10 H28 F6 N2 O6 Ta'
_chemical_formula_weight 567.29
_space_group_IT_number 13
_symmetry_cell_setting monoclinic
_symmetry_space_group_name_Hall '-P 2ya'
_symmetry_space_group_name_H-M 'P 1 2/a 1'
_cell_angle_alpha 90.00
_cell_angle_beta 110.250(10)
_cell_angle_gamma 90.00
_cell_formula_units_Z 2
_cell_length_a 12.553(3)
_cell_length_b 6.531(3)
_cell_length_c 12.587(3)
_cell_measurement_temperature 293(2)
_cell_volume 968.1(6)
_diffrn_ambient_temperature 293(2)
_exptl_crystal_density_diffrn 1.946
_refine_ls_R_factor_obs 0.0299
_refine_ls_wR_factor_obs 0.0676
_cod_original_sg_symbol_H-M 'P 2/a'
_cod_database_code 8101575

loop_
_symmetry_equiv_pos_as_xyz
'x, y, z'
'-x+1/2, y, -z'
'-x, -y, -z'
'x-1/2, -y, z'

loop_
_atom_site_label
_atom_site_type_symbol
_atom_site_fract_x
_atom_site_fract_y
_atom_site_fract_z
_atom_site_U_iso_or_equiv
_atom_site_adp_type
_atom_site_occupancy
_atom_site_symmetry_multiplicity
_atom_site_Wyckoff_symbol
_atom_site_calc_flag
_atom_site_refinement_flags
_atom_site_disorder_assembly
_atom_site_disorder_group
Ta Ta 0.2500 0.05310(7) 0.0000 0.04358(18) Uani 1 2 e d S . .
N N -0.0413(4) 0.5513(9) -0.2672(5) 0.0412(13) Uani 1 4 g d . . .
O1 O -0.2325(4) 0.9897(8) -0.3450(6) 0.0738(18) Uani 1 4 g d . . .
H1 H -0.3011 1.0069 -0.3746 0.111 Uiso 1 4 g calc R . .
O2 O -0.2793(4) 0.6591(9) -0.3686(5) 0.0691(16) Uani 1 4 g d . . .
C1 C -0.2101(6) 0.7925(12) -0.3356(6) 0.0487(19) Uani 1 4 g d . . .
C2 C -0.0853(5) 0.7637(11) -0.2767(7) 0.0486(19) Uani 1 4 g d . . .
H2A H -0.0460 0.8447 -0.3162 0.058 Uiso 1 4 g calc R . .
H2B H -0.0655 0.8194 -0.2009 0.058 Uiso 1 4 g calc R . .
C3 C 0.0859(6) 0.5634(14) -0.2084(8) 0.070(2) Uani 1 4 g d . . .
H3A H 0.1174 0.6569 -0.2484 0.105 Uiso 1 4 g calc R . .
H3B H 0.1185 0.4301 -0.2072 0.105 Uiso 1 4 g calc R . .
H3C H 0.1025 0.6108 -0.1321 0.105 Uiso 1 4 g calc R . .
C4 C -0.0639(8) 0.4588(15) -0.3808(7) 0.076(3) Uani 1 4 g d . . .
H4A H -0.1434 0.4294 -0.4148 0.114 Uiso 1 4 g calc R . .
H4B H -0.0212 0.3343 -0.3731 0.114 Uiso 1 4 g calc R . .
H4C H -0.0416 0.5530 -0.4278 0.114 Uiso 1 4 g calc R . .
C5 C -0.0882(7) 0.4190(13) -0.1971(8) 0.069(2) Uani 1 4 g d . . .
H5A H -0.0724 0.4803 -0.1239 0.103 Uiso 1 4 g calc R . .
H5B H -0.0534 0.2862 -0.1884 0.103 Uiso 1 4 g calc R . .
H5C H -0.1688 0.4055 -0.2338 0.103 Uiso 1 4 g calc R . .
O3 O -0.4373(4) 1.0897(10) -0.4303(5) 0.0718(17) Uani 1 4 g d D . .
H31 H -0.468(9) 0.983(10) -0.416(11) 0.108 Uiso 1 4 g d D . .
H32 H -0.429(9) 1.048(16) -0.491(5) 0.108 Uiso 1 4 g d D . .
F1 F 0.1746(5) 0.2554(10) 0.0501(6) 0.117(2) Uani 1 4 g d . . .
F2 F 0.1350(4) 0.0551(8) -0.1415(4) 0.0875(16) Uani 1 4 g d . . .
F3 F 0.1734(6) -0.1498(11) 0.0486(6) 0.129(2) Uani 1 4 g d . . .

loop_
_atom_site_aniso_label
_atom_site_aniso_U_11
_atom_site_aniso_U_22
_atom_site_aniso_U_33
_atom_site_aniso_U_23
_atom_site_aniso_U_13
_atom_site_aniso_U_12
Ta 0.0453(3) 0.0432(3) 0.0428(3) 0.000 0.01598(18) 0.000
N 0.035(3) 0.043(3) 0.046(3) 0.000(3) 0.015(2) -0.002(3)
O1 0.049(3) 0.057(4) 0.103(5) 0.002(3) 0.011(3) 0.011(2)
O2 0.038(3) 0.066(3) 0.096(4) -0.013(3) 0.012(3) -0.005(3)
C1 0.040(4) 0.054(5) 0.054(5) -0.006(4) 0.019(3) -0.006(4)
C2 0.037(4) 0.044(4) 0.060(5) 0.006(4) 0.012(3) -0.007(3)
C3 0.036(4) 0.068(5) 0.095(7) 0.013(5) 0.008(4) 0.006(4)
C4 0.079(6) 0.092(6) 0.058(5) -0.026(5) 0.024(4) 0.022(5)
C5 0.074(5) 0.059(6) 0.086(7) 0.010(5) 0.044(5) 0.008(4)
O3 0.048(3) 0.087(5) 0.070(4) -0.011(4) 0.008(3) 0.029(3)
F1 0.123(5) 0.113(5) 0.121(5) -0.029(4) 0.050(4) 0.042(4)
F2 0.091(3) 0.074(3) 0.067(3) -0.003(3) -0.011(3) 0.000(3)
F3 0.145(5) 0.126(5) 0.120(5) 0.025(5) 0.052(4) -0.058(5)

loop_
_geom_bond_atom_site_label_1
_geom_bond_atom_site_label_2
_geom_bond_distance
_geom_bond_site_symmetry_2
_geom_bond_publ_flag
Ta F1 1.858(5) . ?
Ta F1 1.858(5) 2 ?
Ta F3 1.861(6) . ?
Ta F3 1.861(6) 2 ?
Ta F2 1.865(4) 2 ?
Ta F2 1.865(4) . ?
N C2 1.483(9) . ?
N C4 1.486(10) . ?
N C5 1.494(10) . ?
N C3 1.511(8) . ?
O1 C1 1.315(9) . ?
O1 H1 0.8200 . ?
O2 C1 1.198(8) . ?
C1 C2 1.495(9) . ?
C2 H2A 0.9700 . ?
C2 H2B 0.9700 . ?
C3 H3A 0.9600 . ?
C3 H3B 0.9600 . ?
C3 H3C 0.9600 . ?
C4 H4A 0.9600 . ?
C4 H4B 0.9600 . ?
C4 H4C 0.9600 . ?
C5 H5A 0.9600 . ?
C5 H5B 0.9600 . ?
C5 H5C 0.9600 . ?
O3 H31 0.84(2) . ?
O3 H32 0.86(2) . ?
